data_4034199
loop_
_publ_author_name
'Rao, Peirong'
'Hu, Jialei'
'Xuan, Jun'
'Ding, Hanfeng'

_publ_section_title
;
 Total Synthesis of (-)-Pavidolide B: A Ring Contraction Strategy.
;
_journal_issue 14
_journal_name_full 'The Journal of organic chemistry'
_journal_page_first 9385
_journal_page_last 9392
_journal_paper_doi 10.1021/acs.joc.9b01308
_journal_volume 84
_journal_year 2019
_chemical_absolute_configuration unk
_chemical_formula_moiety 'C20 H28 N2 O3'
_chemical_formula_sum 'C20 H28 N2 O3'
_chemical_formula_weight 344.44
_space_group_crystal_system orthorhombic
_space_group_IT_number 19
_space_group_name_Hall 'P 2ac 2ab'
_space_group_name_H-M_alt 'P 21 21 21'
_atom_sites_solution_hydrogens geom
_atom_sites_solution_primary dual
_audit_creation_date 2018-09-13
_audit_creation_method
;
Olex2 1.2
(compiled 2018.05.29 svn.r3508 for OlexSys, GUI svn.r5506)
;
_cell_angle_alpha 90
_cell_angle_beta 90
_cell_angle_gamma 90
_cell_formula_units_Z 4
_cell_length_a 6.7116(4)
_cell_length_b 13.2895(8)
_cell_length_c 21.3950(12)
_cell_measurement_reflns_used 3755
_cell_measurement_temperature 296(2)
_cell_measurement_theta_max 29.3725
_cell_measurement_theta_min 1.8003
_cell_volume 1908.30(19)
_computing_cell_refinement
;
CrysAlisPro, Agilent Technologies,
Version 1.171.35.11 (release 16-05-2011 CrysAlis171 .NET)
(compiled May 16 2011,17:55:39)
;
_computing_data_collection
;
CrysAlisPro, Agilent Technologies,
Version 1.171.35.11 (release 16-05-2011 CrysAlis171 .NET)
(compiled May 16 2011,17:55:39)
;
_computing_data_reduction
;
CrysAlisPro, Agilent Technologies,
Version 1.171.35.11 (release 16-05-2011 CrysAlis171 .NET)
(compiled May 16 2011,17:55:39)
;
_computing_molecular_graphics 'Olex2 (Dolomanov et al., 2009)'
_computing_publication_material 'Olex2 (Dolomanov et al., 2009)'
_computing_structure_refinement 'ShelXL (Sheldrick, 2015)'
_computing_structure_solution 'ShelXT (Sheldrick, 2015)'
_diffrn_ambient_temperature 296.15
_diffrn_detector_area_resol_mean 10.3592
_diffrn_measured_fraction_theta_full 0.999
_diffrn_measured_fraction_theta_max 1.000
_diffrn_measurement_details
;
#__ type_ start__ end____ width___ exp.time_
  1 omega  -37.00   55.00   1.0000    8.0000
omega____ theta____ kappa____ phi______ frames
    -      -11.4683   77.0000  -60.0000 92

#__ type_ start__ end____ width___ exp.time_
  2 omega   -3.00   90.00   1.0000    8.0000
omega____ theta____ kappa____ phi______ frames
    -       11.7808   77.0000 -150.0000 93

#__ type_ start__ end____ width___ exp.time_
  3 omega  -16.00   82.00   1.0000    8.0000
omega____ theta____ kappa____ phi______ frames
    -       11.7808   77.0000   90.0000 98
;
_diffrn_measurement_device_type 'Xcalibur, Atlas, Gemini ultra'
_diffrn_measurement_method '\w scans'
_diffrn_orient_matrix_UB_11 0.0042856000
_diffrn_orient_matrix_UB_12 0.0160395000
_diffrn_orient_matrix_UB_13 0.0316010000
_diffrn_orient_matrix_UB_21 -0.0542505000
_diffrn_orient_matrix_UB_22 -0.0433328000
_diffrn_orient_matrix_UB_23 0.0091735000
_diffrn_orient_matrix_UB_31 0.0905813000
_diffrn_orient_matrix_UB_32 -0.0267254000
_diffrn_orient_matrix_UB_33 0.0040426000
_diffrn_radiation_monochromator graphite
_diffrn_radiation_type MoK\a
_diffrn_radiation_wavelength 0.71073
_diffrn_reflns_av_R_equivalents 0.0316
_diffrn_reflns_av_unetI/netI 0.0300
_diffrn_reflns_Laue_measured_fraction_full 0.999
_diffrn_reflns_Laue_measured_fraction_max 1.000
_diffrn_reflns_limit_h_max 8
_diffrn_reflns_limit_h_min -8
_diffrn_reflns_limit_k_max 16
_diffrn_reflns_limit_k_min -10
_diffrn_reflns_limit_l_max 25
_diffrn_reflns_limit_l_min -25
_diffrn_reflns_number 12760
_diffrn_reflns_point_group_measured_fraction_full 1.000
_diffrn_reflns_point_group_measured_fraction_max 1.000
_diffrn_reflns_theta_full 25.242
_diffrn_reflns_theta_max 25.349
_diffrn_reflns_theta_min 1.904
_diffrn_source 'Enhance (Mo) X-ray Source'
_exptl_absorpt_coefficient_mu 0.081
_exptl_absorpt_correction_T_max 1.00000
_exptl_absorpt_correction_T_min 0.91352
_exptl_absorpt_correction_type multi-scan
_exptl_absorpt_process_details
;
CrysAlisPro, Agilent Technologies,
Version 1.171.35.11 (release 16-05-2011 CrysAlis171 .NET)
(compiled May 16 2011,17:55:39)
Empirical absorption correction using spherical harmonics,
 implemented in SCALE3 ABSPACK scaling algorithm.
;
_exptl_crystal_colour yellow
_exptl_crystal_colour_primary yellow
_exptl_crystal_density_diffrn 1.199
_exptl_crystal_description block
_exptl_crystal_F_000 744
_exptl_crystal_size_max 0.42
_exptl_crystal_size_mid 0.4
_exptl_crystal_size_min 0.29
_refine_diff_density_max 0.620
_refine_diff_density_min -0.202
_refine_diff_density_rms 0.046
_refine_ls_abs_structure_details
;
 Flack x determined using 935 quotients [(I+)-(I-)]/[(I+)+(I-)]
 (Parsons, Flack and Wagner, Acta Cryst. B69 (2013) 249-259).
;
_refine_ls_abs_structure_Flack -0.1(7)
_refine_ls_extinction_method none
_refine_ls_goodness_of_fit_ref 1.057
_refine_ls_hydrogen_treatment constr
_refine_ls_matrix_type full
_refine_ls_number_parameters 231
_refine_ls_number_reflns 3485
_refine_ls_number_restraints 0
_refine_ls_restrained_S_all 1.057
_refine_ls_R_factor_all 0.0698
_refine_ls_R_factor_gt 0.0531
_refine_ls_shift/su_max 0.000
_refine_ls_shift/su_mean 0.000
_refine_ls_structure_factor_coef Fsqd
_refine_ls_weighting_details 'w=1/[\s^2^(Fo^2^)+(0.0962P)^2^+0.2182P] where P=(Fo^2^+2Fc^2^)/3'
_refine_ls_weighting_scheme calc
_refine_ls_wR_factor_gt 0.1479
_refine_ls_wR_factor_ref 0.1626
_reflns_Friedel_coverage 0.723
_reflns_Friedel_fraction_full 1.000
_reflns_Friedel_fraction_max 1.000
_reflns_number_gt 2721
_reflns_number_total 3485
_reflns_threshold_expression 'I > 2\s(I)'
_cod_data_source_file jo9b01308_si_002.cif
_cod_data_source_block 180913_rpr_diazoketone
_cod_database_code 4034199
_shelx_shelxl_version_number 2016/6
_chemical_oxdiff_formula 'c o n h'
_shelx_space_group_comment
;
The symmetry employed for this shelxl refinement is uniquely defined
by the following loop, which should always be used as a source of
symmetry information in preference to the above space-group names.
They are only intended as comments.
;
_shelx_estimated_absorpt_t_max 0.977
_shelx_estimated_absorpt_t_min 0.967
_reflns_odcompleteness_completeness 99.91
_reflns_odcompleteness_iscentric 1
_reflns_odcompleteness_theta 26.32
_olex2_refinement_description
;
1. Fixed Uiso
 At 1.2 times of:
  All C(H) groups, All C(H,H) groups
 At 1.5 times of:
  All C(H,H,H) groups, All O(H) groups
2.a Ternary CH refined with riding coordinates:
 C6(H6), C7(H7), C10(H10), C14(H14), C15(H15), C18(H18)
2.b Secondary CH2 refined with riding coordinates:
 C1(H1A,H1B), C4(H4A,H4B), C5(H5A,H5B), C13(H13A,H13B)
2.c Aromatic/amide H refined with riding coordinates:
 C2(H2)
2.d Idealised Me refined as rotating group:
 C16(H16A,H16B,H16C), C17(H17A,H17B,H17C), C19(H19A,H19B,H19C), C20(H20A,H20B,
 H20C)
2.e Idealised tetrahedral OH refined as rotating group:
 O3(H3)
;
_olex2_submission_special_instructions 'No special instructions were received'

loop_
_space_group_symop_operation_xyz
'x, y, z'
'-x+1/2, -y, z+1/2'
'-x, y+1/2, -z+1/2'
'x+1/2, -y+1/2, -z'

loop_
_atom_site_label
_atom_site_type_symbol
_atom_site_fract_x
_atom_site_fract_y
_atom_site_fract_z
_atom_site_U_iso_or_equiv
_atom_site_adp_type
_atom_site_occupancy
_atom_site_site_symmetry_order
_atom_site_calc_flag
_atom_site_refinement_flags_posn
O1 O 0.8429(4) 0.7472(2) 0.22411(12) 0.0610(7) Uani 1 1 d .
O2 O 0.1671(4) 0.4867(3) 0.37016(17) 0.0808(10) Uani 1 1 d .
O3 O 0.8323(4) 0.3844(2) 0.25993(11) 0.0578(7) Uani 1 1 d .
H3 H 0.930214 0.355298 0.274043 0.087 Uiso 1 1 calc GR
N1 N 0.8086(5) 0.5600(2) 0.18956(14) 0.0532(8) Uani 1 1 d .
N2 N 0.8900(7) 0.5438(3) 0.14523(18) 0.0840(13) Uani 1 1 d .
C1 C 0.7844(7) 0.7982(3) 0.3527(2) 0.0667(12) Uani 1 1 d .
H1A H 0.873083 0.756521 0.377406 0.080 Uiso 1 1 calc R
H1B H 0.865638 0.834674 0.322787 0.080 Uiso 1 1 calc R
C2 C 0.6878(9) 0.8721(4) 0.3948(2) 0.0868(16) Uani 1 1 d .
H2 H 0.728574 0.938396 0.389208 0.104 Uiso 1 1 calc R
C3 C 0.5602(9) 0.8595(4) 0.4365(2) 0.0817(14) Uani 1 1 d .
C4 C 0.5210(11) 0.7500(4) 0.4586(2) 0.0948(17) Uani 1 1 d .
H4A H 0.646891 0.718047 0.468608 0.114 Uiso 1 1 calc R
H4B H 0.440594 0.751284 0.496226 0.114 Uiso 1 1 calc R
C5 C 0.4159(7) 0.6894(3) 0.40944(19) 0.0632(11) Uani 1 1 d .
H5A H 0.315151 0.731551 0.390168 0.076 Uiso 1 1 calc R
H5B H 0.347616 0.634007 0.429776 0.076 Uiso 1 1 calc R
C6 C 0.5497(5) 0.6461(3) 0.35749(16) 0.0443(8) Uani 1 1 d .
H6 H 0.660867 0.612142 0.378407 0.053 Uiso 1 1 calc R
C7 C 0.6414(5) 0.7291(3) 0.31644(16) 0.0471(9) Uani 1 1 d .
H7 H 0.530688 0.771471 0.302297 0.057 Uiso 1 1 calc R
C8 C 0.7441(5) 0.6899(3) 0.25780(16) 0.0454(8) Uani 1 1 d .
C9 C 0.7151(5) 0.5868(3) 0.24174(15) 0.0452(8) Uani 1 1 d .
C10 C 0.5925(5) 0.5087(3) 0.27603(15) 0.0417(8) Uani 1 1 d .
H10 H 0.516255 0.471635 0.244496 0.050 Uiso 1 1 calc R
C11 C 0.4411(5) 0.5646(3) 0.31756(16) 0.0434(8) Uani 1 1 d .
C12 C 0.3460(5) 0.4882(3) 0.36207(18) 0.0521(9) Uani 1 1 d .
C13 C 0.4813(6) 0.4171(3) 0.39483(18) 0.0544(10) Uani 1 1 d .
H13A H 0.403032 0.370871 0.419899 0.065 Uiso 1 1 calc R
H13B H 0.568163 0.454396 0.422692 0.065 Uiso 1 1 calc R
C14 C 0.6072(5) 0.3576(3) 0.34830(16) 0.0432(8) Uani 1 1 d .
H14 H 0.514251 0.324382 0.319653 0.052 Uiso 1 1 calc R
C15 C 0.7278(5) 0.4323(2) 0.30933(14) 0.0401(8) Uani 1 1 d .
H15 H 0.822379 0.467950 0.336301 0.048 Uiso 1 1 calc R
C16 C 0.4697(11) 0.9377(4) 0.4778(3) 0.0972(19) Uani 1 1 d .
H16A H 0.527350 1.002059 0.468398 0.146 Uiso 1 1 calc GR
H16B H 0.495045 0.921069 0.520699 0.146 Uiso 1 1 calc GR
H16C H 0.328557 0.940236 0.470704 0.146 Uiso 1 1 calc GR
C17 C 0.2760(6) 0.6107(3) 0.2767(2) 0.0615(11) Uani 1 1 d .
H17A H 0.334661 0.654529 0.246085 0.092 Uiso 1 1 calc GR
H17B H 0.186069 0.648482 0.302494 0.092 Uiso 1 1 calc GR
H17C H 0.204235 0.557945 0.255870 0.092 Uiso 1 1 calc GR
C18 C 0.7325(6) 0.2745(3) 0.37858(17) 0.0516(9) Uani 1 1 d .
H18 H 0.823468 0.249269 0.346352 0.062 Uiso 1 1 calc R
C19 C 0.6053(8) 0.1861(3) 0.3992(2) 0.0704(13) Uani 1 1 d .
H19A H 0.511838 0.208102 0.430298 0.106 Uiso 1 1 calc GR
H19B H 0.689191 0.134632 0.416480 0.106 Uiso 1 1 calc GR
H19C H 0.534360 0.159651 0.363866 0.106 Uiso 1 1 calc GR
C20 C 0.8608(8) 0.3108(4) 0.4327(2) 0.0802(15) Uani 1 1 d .
H20A H 0.928010 0.371685 0.420882 0.120 Uiso 1 1 calc GR
H20B H 0.957496 0.260165 0.442904 0.120 Uiso 1 1 calc GR
H20C H 0.777978 0.323498 0.468399 0.120 Uiso 1 1 calc GR

loop_
_atom_site_aniso_label
_atom_site_aniso_U_11
_atom_site_aniso_U_22
_atom_site_aniso_U_33
_atom_site_aniso_U_23
_atom_site_aniso_U_13
_atom_site_aniso_U_12
O1 0.0606(16) 0.0593(16) 0.0630(15) 0.0114(14) 0.0130(13) -0.0107(14)
O2 0.0389(15) 0.092(2) 0.111(2) 0.013(2) 0.0145(17) -0.0110(16)
O3 0.0618(16) 0.0589(16) 0.0527(13) 0.0054(13) 0.0125(13) 0.0159(14)
N1 0.0542(19) 0.0575(19) 0.0479(17) 0.0055(15) 0.0057(15) 0.0026(16)
N2 0.098(3) 0.091(3) 0.063(2) 0.001(2) 0.025(2) 0.008(2)
C1 0.068(3) 0.064(3) 0.069(2) -0.008(2) 0.008(2) -0.024(2)
C2 0.115(4) 0.060(3) 0.085(3) -0.019(3) 0.031(3) -0.036(3)
C3 0.100(4) 0.060(3) 0.085(3) -0.018(2) 0.016(3) -0.019(3)
C4 0.129(5) 0.084(4) 0.072(3) -0.009(3) 0.008(3) 0.011(4)
C5 0.071(3) 0.053(2) 0.065(2) -0.007(2) 0.024(2) -0.011(2)
C6 0.0406(18) 0.0457(19) 0.0467(19) 0.0032(16) 0.0009(16) -0.0005(16)
C7 0.0441(19) 0.045(2) 0.0518(19) 0.0024(16) 0.0031(16) -0.0026(16)
C8 0.0389(17) 0.0499(19) 0.0474(18) 0.0116(16) -0.0012(16) -0.0014(16)
C9 0.0423(18) 0.051(2) 0.0426(17) 0.0053(15) 0.0010(16) 0.0015(16)
C10 0.0372(17) 0.048(2) 0.0398(17) 0.0003(15) -0.0029(14) -0.0023(16)
C11 0.0331(16) 0.048(2) 0.0489(18) 0.0007(16) 0.0003(15) 0.0000(15)
C12 0.041(2) 0.052(2) 0.063(2) -0.0062(18) 0.0084(18) -0.0110(17)
C13 0.052(2) 0.056(2) 0.056(2) 0.0067(19) 0.0103(18) -0.0107(19)
C14 0.0429(18) 0.0420(19) 0.0446(17) -0.0017(15) -0.0015(15) -0.0099(15)
C15 0.0383(17) 0.0414(18) 0.0407(16) -0.0008(14) 0.0011(15) -0.0024(14)
C16 0.145(5) 0.059(3) 0.088(3) -0.016(3) 0.025(3) 0.002(3)
C17 0.039(2) 0.075(3) 0.071(2) 0.003(2) -0.0062(18) 0.0058(19)
C18 0.061(2) 0.0426(19) 0.0512(19) 0.0077(16) 0.0048(18) -0.0074(18)
C19 0.096(3) 0.045(2) 0.070(3) 0.009(2) 0.004(3) -0.017(2)
C20 0.085(3) 0.070(3) 0.086(3) 0.025(3) -0.032(3) -0.011(3)

loop_
_atom_type_symbol
_atom_type_description
_atom_type_scat_dispersion_real
_atom_type_scat_dispersion_imag
_atom_type_scat_source
C C 0.0033 0.0016 'International Tables Vol C Tables 4.2.6.8 and 6.1.1.4'
H H 0.0000 0.0000 'International Tables Vol C Tables 4.2.6.8 and 6.1.1.4'
N N 0.0061 0.0033 'International Tables Vol C Tables 4.2.6.8 and 6.1.1.4'
O O 0.0106 0.0060 'International Tables Vol C Tables 4.2.6.8 and 6.1.1.4'

loop_
_geom_angle_atom_site_label_1
_geom_angle_atom_site_label_2
_geom_angle_atom_site_label_3
_geom_angle
C15 O3 H3 109.5
N2 N1 C9 175.6(4)
H1A C1 H1B 107.5
C2 C1 H1A 108.4
C2 C1 H1B 108.4
C2 C1 C7 115.4(4)
C7 C1 H1A 108.4
C7 C1 H1B 108.4
C1 C2 H2 114.9
C3 C2 C1 130.2(5)
C3 C2 H2 114.9
C2 C3 C4 117.3(5)
C2 C3 C16 127.5(5)
C16 C3 C4 113.9(4)
C3 C4 H4A 109.3
C3 C4 H4B 109.3
H4A C4 H4B 107.9
C5 C4 C3 111.8(4)
C5 C4 H4A 109.3
C5 C4 H4B 109.3
C4 C5 H5A 108.4
C4 C5 H5B 108.4
C4 C5 C6 115.6(4)
H5A C5 H5B 107.4
C6 C5 H5A 108.4
C6 C5 H5B 108.4
C5 C6 H6 106.6
C5 C6 C11 112.5(3)
C7 C6 C5 112.1(3)
C7 C6 H6 106.6
C7 C6 C11 111.8(3)
C11 C6 H6 106.6
C1 C7 H7 106.6
C6 C7 C1 113.0(3)
C6 C7 H7 106.6
C8 C7 C1 109.7(3)
C8 C7 C6 114.0(3)
C8 C7 H7 106.6
O1 C8 C7 120.7(3)
O1 C8 C9 121.5(3)
C9 C8 C7 117.7(3)
N1 C9 C8 113.3(3)
N1 C9 C10 118.7(3)
C8 C9 C10 128.0(3)
C9 C10 H10 107.2
C9 C10 C11 107.9(3)
C9 C10 C15 110.9(3)
C11 C10 H10 107.2
C15 C10 H10 107.2
C15 C10 C11 116.2(3)
C10 C11 C6 110.0(3)
C12 C11 C6 108.3(3)
C12 C11 C10 108.3(3)
C12 C11 C17 108.5(3)
C17 C11 C6 111.8(3)
C17 C11 C10 109.8(3)
O2 C12 C11 120.8(4)
O2 C12 C13 121.8(4)
C13 C12 C11 117.4(3)
C12 C13 H13A 109.4
C12 C13 H13B 109.4
C12 C13 C14 111.1(3)
H13A C13 H13B 108.0
C14 C13 H13A 109.4
C14 C13 H13B 109.4
C13 C14 H14 106.8
C13 C14 C15 108.2(3)
C13 C14 C18 113.7(3)
C15 C14 H14 106.8
C15 C14 C18 114.1(3)
C18 C14 H14 106.8
O3 C15 C10 104.1(2)
O3 C15 C14 112.1(3)
O3 C15 H15 109.6
C10 C15 H15 109.6
C14 C15 C10 111.7(3)
C14 C15 H15 109.6
C3 C16 H16A 109.5
C3 C16 H16B 109.5
C3 C16 H16C 109.5
H16A C16 H16B 109.5
H16A C16 H16C 109.5
H16B C16 H16C 109.5
C11 C17 H17A 109.5
C11 C17 H17B 109.5
C11 C17 H17C 109.5
H17A C17 H17B 109.5
H17A C17 H17C 109.5
H17B C17 H17C 109.5
C14 C18 H18 106.9
C19 C18 C14 111.9(3)
C19 C18 H18 106.9
C19 C18 C20 110.1(3)
C20 C18 C14 113.8(3)
C20 C18 H18 106.9
C18 C19 H19A 109.5
C18 C19 H19B 109.5
C18 C19 H19C 109.5
H19A C19 H19B 109.5
H19A C19 H19C 109.5
H19B C19 H19C 109.5
C18 C20 H20A 109.5
C18 C20 H20B 109.5
C18 C20 H20C 109.5
H20A C20 H20B 109.5
H20A C20 H20C 109.5
H20B C20 H20C 109.5

loop_
_geom_bond_atom_site_label_1
_geom_bond_atom_site_label_2
_geom_bond_distance
O1 C8 1.241(4)
O2 C12 1.213(4)
O3 H3 0.8200
O3 C15 1.419(4)
N1 N2 1.116(4)
N1 C9 1.329(5)
C1 H1A 0.9700
C1 H1B 0.9700
C1 C2 1.482(6)
C1 C7 1.539(5)
C2 H2 0.9300
C2 C3 1.249(7)
C3 C4 1.552(7)
C3 C16 1.492(7)
C4 H4A 0.9700
C4 H4B 0.9700
C4 C5 1.500(7)
C5 H5A 0.9700
C5 H5B 0.9700
C5 C6 1.541(5)
C6 H6 0.9800
C6 C7 1.538(5)
C6 C11 1.560(5)
C7 H7 0.9800
C7 C8 1.523(5)
C8 C9 1.426(5)
C9 C10 1.514(5)
C10 H10 0.9800
C10 C11 1.540(5)
C10 C15 1.538(5)
C11 C12 1.532(5)
C11 C17 1.540(5)
C12 C13 1.486(5)
C13 H13A 0.9700
C13 H13B 0.9700
C13 C14 1.527(5)
C14 H14 0.9800
C14 C15 1.528(4)
C14 C18 1.532(5)
C15 H15 0.9800
C16 H16A 0.9600
C16 H16B 0.9600
C16 H16C 0.9600
C17 H17A 0.9600
C17 H17B 0.9600
C17 H17C 0.9600
C18 H18 0.9800
C18 C19 1.517(5)
C18 C20 1.522(6)
C19 H19A 0.9600
C19 H19B 0.9600
C19 H19C 0.9600
C20 H20A 0.9600
C20 H20B 0.9600
C20 H20C 0.9600
